data_7016473
loop_
_publ_author_name
'Newman, Paul D.'
'Cavell, Kingsley J.'
'Hallett, Andrew J.'
'Kariuki, Benson M.'

_publ_section_title
;
 Rhodium and iridium complexes of an asymmetric bicyclic NHC bearing
 secondary pyridyl donors.
;
_journal_issue 35
_journal_name_full 'Dalton transactions (Cambridge, England : 2003)'
_journal_page_first 8807
_journal_page_last 8813
_journal_paper_doi 10.1039/c1dt10582e
_journal_volume 40
_journal_year 2011
_chemical_absolute_configuration ad
_chemical_formula_moiety 'C29 H38 Ir N4, P F6'
_chemical_formula_sum 'C29 H38 F6 Ir N4 P'
_chemical_formula_weight 779.80
_chemical_name_systematic
;
?
;
_space_group_IT_number 19
_symmetry_cell_setting orthorhombic
_symmetry_space_group_name_Hall 'P 2ac 2ab'
_symmetry_space_group_name_H-M 'P 21 21 21'
_atom_sites_solution_hydrogens geom
_atom_sites_solution_primary direct
_atom_sites_solution_secondary difmap
_audit_creation_method SHELXL-97
_cell_angle_alpha 90.00
_cell_angle_beta 90.00
_cell_angle_gamma 90.00
_cell_formula_units_Z 4
_cell_length_a 11.9370(6)
_cell_length_b 14.3375(5)
_cell_length_c 16.8348(9)
_cell_measurement_reflns_used 5794
_cell_measurement_temperature 150(2)
_cell_measurement_theta_max 27.42
_cell_measurement_theta_min 2.53
_cell_volume 2881.2(2)
_computing_cell_refinement DENZO/SCALEPACK
_computing_data_collection 'cOLLECT,Nonius BV, 1997-2001'
_computing_data_reduction DENZO/SCALEPACK
_computing_structure_refinement SHELXL-97
_computing_structure_solution SHELXs-97
_diffrn_ambient_temperature 150(2)
_diffrn_measured_fraction_theta_full 0.981
_diffrn_measured_fraction_theta_max 0.981
_diffrn_measurement_device_type 'Nonius Kappa CCD'
_diffrn_measurement_method 'CCD scans'
_diffrn_radiation_monochromator graphite
_diffrn_radiation_source 'fine-focus sealed tube'
_diffrn_radiation_type MoK\a
_diffrn_radiation_wavelength 0.71073
_diffrn_reflns_av_R_equivalents 0.0597
_diffrn_reflns_av_sigmaI/netI 0.0997
_diffrn_reflns_limit_h_max 15
_diffrn_reflns_limit_h_min -15
_diffrn_reflns_limit_k_max 16
_diffrn_reflns_limit_k_min -18
_diffrn_reflns_limit_l_max 21
_diffrn_reflns_limit_l_min -21
_diffrn_reflns_number 9643
_diffrn_reflns_theta_full 27.42
_diffrn_reflns_theta_max 27.42
_diffrn_reflns_theta_min 2.53
_exptl_absorpt_coefficient_mu 4.756
_exptl_absorpt_correction_T_max 0.3827
_exptl_absorpt_correction_T_min 0.3296
_exptl_absorpt_correction_type empirical
_exptl_absorpt_process_details Denzo/Scalepack
_exptl_crystal_colour Yellow
_exptl_crystal_density_diffrn 1.798
_exptl_crystal_density_method 'not measured'
_exptl_crystal_description Block
_exptl_crystal_F_000 1544
_exptl_crystal_size_max 0.30
_exptl_crystal_size_mid 0.25
_exptl_crystal_size_min 0.25
_refine_diff_density_max 2.205
_refine_diff_density_min -2.132
_refine_diff_density_rms 0.201
_refine_ls_abs_structure_details 'Flack H D (1983), Acta Cryst. A39, 876-881'
_refine_ls_abs_structure_Flack 0.103(18)
_refine_ls_extinction_coef 0.0053(4)
_refine_ls_extinction_expression Fc^*^=kFc[1+0.001xFc^2^\l^3^/sin(2\q)]^-1/4^
_refine_ls_extinction_method SHELXL
_refine_ls_goodness_of_fit_ref 1.038
_refine_ls_hydrogen_treatment constr
_refine_ls_matrix_type full
_refine_ls_number_parameters 374
_refine_ls_number_reflns 6304
_refine_ls_number_restraints 0
_refine_ls_restrained_S_all 1.038
_refine_ls_R_factor_all 0.0687
_refine_ls_R_factor_gt 0.0628
_refine_ls_shift/su_max 0.001
_refine_ls_shift/su_mean 0.000
_refine_ls_structure_factor_coef Fsqd
_refine_ls_weighting_details 'calc w=1/[\s^2^(Fo^2^)+(0.0000P)^2^+36.8469P] where P=(Fo^2^+2Fc^2^)/3'
_refine_ls_weighting_scheme calc
_refine_ls_wR_factor_gt 0.1441
_refine_ls_wR_factor_ref 0.1489
_reflns_number_gt 5794
_reflns_number_total 6304
_reflns_threshold_expression >2sigma(I)
_cod_data_source_file c1dt10582e.txt
_cod_data_source_block cmpd3_DT_ART_04_2011_010582
_cod_depositor_comments
;
The following automatic conversions were performed:

'_symmetry_cell_setting' value 'Orthorhombic' changed to
'orthorhombic' according to
/home/saulius/struct/CIF-dictionaries/cif_core.dic dictionary named
'cif_core.dic' version 2.4.1 from
2010-06-29.

'_exptl_absorpt_correction_type' value 'Empirical'
changed to 'empirical' according to
/home/saulius/struct/CIF-dictionaries/cif_core.dic dictionary named
'cif_core.dic' version 2.4.1 from 2010-06-29.

Automatic conversion script
Id: cif_fix_values 1715 2011-07-08 13:25:40Z adriana 
;
_cod_original_sg_symbol_H-M P212121
_cod_database_code 7016473

loop_
_symmetry_equiv_pos_as_xyz
'x, y, z'
'-x+1/2, -y, z+1/2'
'x+1/2, -y+1/2, -z'
'-x, y+1/2, -z+1/2'

loop_
_atom_site_label
_atom_site_type_symbol
_atom_site_fract_x
_atom_site_fract_y
_atom_site_fract_z
_atom_site_U_iso_or_equiv
_atom_site_adp_type
_atom_site_occupancy
_atom_site_symmetry_multiplicity
_atom_site_calc_flag
_atom_site_refinement_flags
C1 C 0.4016(10) 0.5529(8) 0.7077(8) 0.030(3) Uani 1 1 d .
H1 H 0.4613 0.5113 0.6963 0.036 Uiso 1 1 calc R
C2 C 0.4246(11) 0.6301(9) 0.7534(8) 0.037(3) Uani 1 1 d .
H2 H 0.4988 0.6415 0.7714 0.045 Uiso 1 1 calc R
C3 C 0.3399(13) 0.6902(9) 0.7729(8) 0.040(3) Uani 1 1 d .
H3 H 0.3533 0.7431 0.8055 0.048 Uiso 1 1 calc R
C4 C 0.2333(12) 0.6711(8) 0.7433(6) 0.034(3) Uani 1 1 d .
H4 H 0.1727 0.7126 0.7529 0.040 Uiso 1 1 calc R
C5 C 0.2175(9) 0.5901(8) 0.6994(6) 0.027(2) Uani 1 1 d .
C6 C 0.1004(10) 0.5624(10) 0.6679(7) 0.035(3) Uani 1 1 d .
H6A H 0.0841 0.4972 0.6836 0.042 Uiso 1 1 calc R
H6B H 0.0431 0.6030 0.6927 0.042 Uiso 1 1 calc R
C7 C 0.1613(10) 0.5142(10) 0.5391(8) 0.033(3) Uani 1 1 d .
C8 C 0.0115(10) 0.6387(9) 0.5419(7) 0.031(3) Uani 1 1 d .
C9 C 0.0771(10) 0.6815(8) 0.4700(7) 0.030(3) Uani 1 1 d .
C10 C 0.0888(9) 0.5930(8) 0.4196(7) 0.032(2) Uani 1 1 d .
H10 H 0.1171 0.6075 0.3651 0.038 Uiso 1 1 calc R
C11 C -0.0797(9) 0.5778(9) 0.4991(7) 0.031(2) Uani 1 1 d .
H11A H -0.0946 0.5202 0.5296 0.037 Uiso 1 1 calc R
H11B H -0.1505 0.6131 0.4937 0.037 Uiso 1 1 calc R
C12 C -0.0316(11) 0.5543(10) 0.4172(9) 0.041(3) Uani 1 1 d .
H12A H -0.0756 0.5845 0.3745 0.049 Uiso 1 1 calc R
H12B H -0.0312 0.4860 0.4082 0.049 Uiso 1 1 calc R
C13 C -0.0325(11) 0.7106(9) 0.6021(8) 0.039(3) Uani 1 1 d .
H13A H -0.0674 0.6781 0.6469 0.058 Uiso 1 1 calc R
H13B H -0.0880 0.7508 0.5763 0.058 Uiso 1 1 calc R
H13C H 0.0299 0.7488 0.6214 0.058 Uiso 1 1 calc R
C14 C 0.0066(11) 0.7548(10) 0.4268(8) 0.044(3) Uani 1 1 d .
H14A H 0.0156 0.8154 0.4531 0.066 Uiso 1 1 calc R
H14B H -0.0725 0.7364 0.4282 0.066 Uiso 1 1 calc R
H14C H 0.0314 0.7596 0.3715 0.066 Uiso 1 1 calc R
C15 C 0.1884(11) 0.7264(11) 0.4948(11) 0.056(4) Uani 1 1 d .
H15A H 0.2287 0.7477 0.4474 0.084 Uiso 1 1 calc R
H15B H 0.2342 0.6805 0.5233 0.084 Uiso 1 1 calc R
H15C H 0.1736 0.7798 0.5296 0.084 Uiso 1 1 calc R
C16 C 0.2442(10) 0.4757(7) 0.4125(7) 0.034(2) Uani 1 1 d .
H16A H 0.2348 0.4936 0.3561 0.041 Uiso 1 1 calc R
H16B H 0.2274 0.4083 0.4170 0.041 Uiso 1 1 calc R
C17 C 0.3628(10) 0.4915(8) 0.4358(7) 0.031(3) Uani 1 1 d .
C18 C 0.4404(12) 0.5227(10) 0.3811(7) 0.037(3) Uani 1 1 d .
H18 H 0.4168 0.5380 0.3288 0.044 Uiso 1 1 calc R
C19 C 0.5532(11) 0.5321(10) 0.4018(9) 0.042(3) Uani 1 1 d .
H19 H 0.6072 0.5537 0.3647 0.050 Uiso 1 1 calc R
C20 C 0.5824(11) 0.5087(8) 0.4778(8) 0.032(3) Uani 1 1 d .
H20 H 0.6582 0.5124 0.4946 0.039 Uiso 1 1 calc R
C21 C 0.5001(9) 0.4797(8) 0.5296(7) 0.029(2) Uani 1 1 d .
H21 H 0.5223 0.4642 0.5822 0.035 Uiso 1 1 calc R
C22 C 0.1587(13) 0.3159(9) 0.5404(8) 0.038(3) Uani 1 1 d .
H22 H 0.1472 0.3628 0.5014 0.046 Uiso 1 1 calc R
C23 C 0.1186(11) 0.3365(10) 0.6204(8) 0.040(3) Uani 1 1 d .
H23 H 0.0829 0.3945 0.6302 0.048 Uiso 1 1 calc R
C24 C 0.1324(13) 0.2675(10) 0.6888(9) 0.050(4) Uani 1 1 d .
H24A H 0.1259 0.2032 0.6680 0.060 Uiso 1 1 calc R
H24B H 0.0712 0.2772 0.7277 0.060 Uiso 1 1 calc R
C25 C 0.2461(12) 0.2785(10) 0.7313(7) 0.044(3) Uani 1 1 d .
H25A H 0.2357 0.3185 0.7787 0.053 Uiso 1 1 calc R
H25B H 0.2712 0.2164 0.7500 0.053 Uiso 1 1 calc R
C26 C 0.3361(11) 0.3201(10) 0.6800(9) 0.040(3) Uani 1 1 d .
H26 H 0.3758 0.3717 0.7013 0.048 Uiso 1 1 calc R
C27 C 0.3659(11) 0.2921(8) 0.6078(9) 0.038(3) Uani 1 1 d .
H27 H 0.4213 0.3270 0.5803 0.046 Uiso 1 1 calc R
C28 C 0.3155(17) 0.2061(9) 0.5665(10) 0.063(5) Uani 1 1 d .
H28A H 0.3742 0.1759 0.5339 0.075 Uiso 1 1 calc R
H28B H 0.2915 0.1608 0.6075 0.075 Uiso 1 1 calc R
C29 C 0.2156(16) 0.2291(12) 0.5135(12) 0.071(5) Uani 1 1 d .
H29A H 0.2416 0.2371 0.4581 0.085 Uiso 1 1 calc R
H29B H 0.1617 0.1767 0.5146 0.085 Uiso 1 1 calc R
N1 N 0.2977(8) 0.5322(6) 0.6773(5) 0.0234(19) Uani 1 1 d .
N2 N 0.3911(8) 0.4717(7) 0.5115(6) 0.026(2) Uani 1 1 d .
N3 N 0.0927(7) 0.5706(7) 0.5813(5) 0.0275(19) Uani 1 1 d .
N4 N 0.1625(8) 0.5282(8) 0.4609(6) 0.030(2) Uani 1 1 d .
F1 F 0.6958(9) 0.5530(6) 0.6526(7) 0.085(4) Uani 1 1 d .
F2 F 0.7849(11) 0.4199(9) 0.6309(7) 0.106(4) Uani 1 1 d .
F3 F 0.8582(7) 0.5275(8) 0.7156(8) 0.075(3) Uani 1 1 d .
F4 F 0.7903(9) 0.3906(6) 0.7585(8) 0.091(4) Uani 1 1 d .
F5 F 0.7013(11) 0.5222(7) 0.7827(6) 0.096(5) Uani 1 1 d .
F6 F 0.6280(6) 0.4148(6) 0.6997(6) 0.060(2) Uani 1 1 d .
P1 P 0.7434(3) 0.47264(19) 0.70666(17) 0.0300(6) Uani 1 1 d .
Ir1 Ir 0.25872(4) 0.41802(3) 0.59159(2) 0.02496(15) Uani 1 1 d .

loop_
_atom_site_aniso_label
_atom_site_aniso_U_11
_atom_site_aniso_U_22
_atom_site_aniso_U_33
_atom_site_aniso_U_23
_atom_site_aniso_U_13
_atom_site_aniso_U_12
C1 0.023(5) 0.029(6) 0.039(7) -0.003(5) -0.003(5) -0.001(4)
C2 0.037(7) 0.034(7) 0.041(8) 0.001(6) 0.004(6) -0.014(5)
C3 0.061(9) 0.030(6) 0.028(6) 0.003(5) 0.006(7) -0.002(6)
C4 0.040(7) 0.038(6) 0.024(5) 0.003(4) 0.006(5) 0.017(6)
C5 0.037(6) 0.022(5) 0.021(5) -0.002(4) 0.019(4) 0.007(5)
C6 0.024(5) 0.060(9) 0.022(6) 0.005(6) 0.010(4) 0.012(6)
C7 0.019(6) 0.050(7) 0.030(6) 0.007(6) -0.001(5) -0.011(5)
C8 0.031(6) 0.042(7) 0.021(6) 0.004(5) 0.000(5) 0.000(5)
C9 0.031(6) 0.028(6) 0.032(6) 0.012(5) -0.007(5) 0.006(5)
C10 0.031(5) 0.035(6) 0.029(6) 0.003(5) -0.003(5) 0.000(5)
C11 0.023(5) 0.030(6) 0.040(6) 0.010(6) -0.006(4) -0.003(5)
C12 0.043(7) 0.044(7) 0.034(7) 0.002(6) -0.011(6) -0.002(5)
C13 0.042(7) 0.035(6) 0.039(8) 0.001(6) 0.002(6) 0.014(5)
C14 0.039(7) 0.047(8) 0.046(8) 0.021(7) 0.001(6) -0.001(6)
C15 0.029(7) 0.058(9) 0.081(12) 0.020(8) 0.013(7) -0.013(7)
C16 0.035(6) 0.035(5) 0.033(6) 0.002(5) -0.003(7) 0.000(5)
C17 0.035(7) 0.031(6) 0.026(6) -0.001(5) -0.008(5) 0.004(5)
C18 0.044(7) 0.046(7) 0.020(6) 0.003(5) 0.002(5) -0.001(6)
C19 0.044(7) 0.047(7) 0.034(7) -0.020(7) 0.013(6) -0.003(6)
C20 0.035(7) 0.021(5) 0.041(7) 0.002(5) 0.004(5) 0.000(5)
C21 0.022(5) 0.035(6) 0.031(6) -0.003(5) 0.000(5) 0.011(5)
C22 0.054(9) 0.027(6) 0.033(7) -0.004(5) -0.006(6) -0.019(6)
C23 0.035(7) 0.036(7) 0.048(8) 0.012(6) -0.007(6) -0.017(5)
C24 0.057(9) 0.040(8) 0.053(9) 0.023(7) -0.009(7) -0.017(7)
C25 0.043(7) 0.064(8) 0.025(5) 0.016(5) -0.015(7) -0.018(7)
C26 0.028(7) 0.035(7) 0.056(9) 0.015(6) 0.005(6) 0.009(5)
C27 0.038(7) 0.024(6) 0.052(9) 0.017(6) -0.006(6) 0.012(5)
C28 0.116(15) 0.025(6) 0.047(9) 0.018(6) -0.001(9) 0.014(8)
C29 0.075(12) 0.056(10) 0.082(12) -0.031(9) -0.003(10) -0.024(9)
N1 0.026(5) 0.021(4) 0.023(5) -0.007(4) 0.006(4) -0.001(4)
N2 0.026(5) 0.024(5) 0.029(5) -0.008(4) 0.006(4) 0.000(4)
N3 0.018(4) 0.040(5) 0.025(5) 0.004(4) 0.001(3) 0.000(4)
N4 0.028(5) 0.040(6) 0.022(5) 0.009(4) -0.005(4) 0.001(4)
F1 0.099(8) 0.044(5) 0.112(9) 0.038(5) -0.067(7) -0.029(5)
F2 0.124(10) 0.096(8) 0.096(8) -0.058(7) 0.046(8) -0.018(8)
F3 0.036(5) 0.076(7) 0.114(9) 0.004(7) -0.014(6) -0.021(5)
F4 0.095(8) 0.045(5) 0.134(10) 0.025(6) -0.078(8) -0.028(5)
F5 0.149(12) 0.068(7) 0.072(7) -0.034(6) 0.069(8) -0.044(7)
F6 0.038(4) 0.041(4) 0.099(7) 0.017(5) -0.026(4) -0.008(4)
P1 0.0256(14) 0.0326(14) 0.0317(14) -0.0007(11) -0.0015(14) -0.0010(14)
Ir1 0.0239(2) 0.0215(2) 0.0295(2) 0.00331(16) -0.00088(18) 0.00001(18)

loop_
_atom_type_symbol
_atom_type_description
_atom_type_scat_dispersion_real
_atom_type_scat_dispersion_imag
_atom_type_scat_source
C C 0.0033 0.0016 'International Tables Vol C Tables 4.2.6.8 and 6.1.1.4'
H H 0.0000 0.0000 'International Tables Vol C Tables 4.2.6.8 and 6.1.1.4'
N N 0.0061 0.0033 'International Tables Vol C Tables 4.2.6.8 and 6.1.1.4'
F F 0.0171 0.0103 'International Tables Vol C Tables 4.2.6.8 and 6.1.1.4'
P P 0.1023 0.0942 'International Tables Vol C Tables 4.2.6.8 and 6.1.1.4'
Ir Ir -1.4442 7.9887 'International Tables Vol C Tables 4.2.6.8 and 6.1.1.4'

loop_
_geom_angle_atom_site_label_1
_geom_angle_atom_site_label_2
_geom_angle_atom_site_label_3
_geom_angle
N1 C1 C2 124.2(11)
C3 C2 C1 119.5(13)
C2 C3 C4 117.7(12)
C5 C4 C3 118.6(11)
N1 C5 C4 125.2(11)
N1 C5 C6 113.4(10)
C4 C5 C6 121.3(11)
N3 C6 C5 112.1(9)
N4 C7 N3 115.8(11)
N4 C7 Ir1 122.1(10)
N3 C7 Ir1 122.0(9)
N3 C8 C13 111.1(9)
N3 C8 C9 105.6(9)
C13 C8 C9 114.6(11)
N3 C8 C11 106.6(10)
C13 C8 C11 116.0(10)
C9 C8 C11 102.1(9)
C14 C9 C10 110.8(10)
C14 C9 C15 108.5(11)
C10 C9 C15 114.8(11)
C14 C9 C8 111.2(10)
C10 C9 C8 98.5(9)
C15 C9 C8 112.8(11)
N4 C10 C9 108.6(9)
N4 C10 C12 110.3(10)
C9 C10 C12 103.2(10)
C12 C11 C8 106.0(9)
C11 C12 C10 104.2(10)
N4 C16 C17 113.9(10)
N2 C17 C18 122.0(11)
N2 C17 C16 117.1(11)
C18 C17 C16 120.8(11)
C17 C18 C19 120.7(12)
C20 C19 C18 117.2(13)
C19 C20 C21 118.9(12)
N2 C21 C20 125.0(12)
C23 C22 C29 126.8(14)
C23 C22 Ir1 70.3(7)
C29 C22 Ir1 116.9(11)
C22 C23 C24 122.0(13)
C22 C23 Ir1 68.8(7)
C24 C23 Ir1 116.7(9)
C23 C24 C25 112.3(11)
C26 C25 C24 113.8(10)
C27 C26 C25 126.8(14)
C27 C26 Ir1 72.1(8)
C25 C26 Ir1 109.6(8)
C26 C27 C28 123.4(14)
C26 C27 Ir1 73.4(8)
C28 C27 Ir1 111.6(9)
C29 C28 C27 113.4(11)
C22 C29 C28 111.1(13)
C5 N1 C1 114.4(9)
C5 N1 Ir1 119.5(8)
C1 N1 Ir1 126.0(7)
C21 N2 C17 116.1(11)
C21 N2 Ir1 125.7(8)
C17 N2 Ir1 118.0(8)
C7 N3 C6 115.9(10)
C7 N3 C8 122.6(9)
C6 N3 C8 121.5(9)
C7 N4 C10 124.2(11)
C7 N4 C16 118.4(10)
C10 N4 C16 117.5(9)
F5 P1 F2 178.4(7)
F5 P1 F4 90.0(7)
F2 P1 F4 88.7(8)
F5 P1 F1 91.4(7)
F2 P1 F1 89.8(7)
F4 P1 F1 178.4(6)
F5 P1 F3 88.5(7)
F2 P1 F3 92.5(7)
F4 P1 F3 90.6(6)
F1 P1 F3 90.2(6)
F5 P1 F6 91.1(6)
F2 P1 F6 87.9(6)
F4 P1 F6 87.7(5)
F1 P1 F6 91.6(5)
F3 P1 F6 178.2(6)
C7 Ir1 C22 88.2(5)
C7 Ir1 C23 91.3(5)
C22 Ir1 C23 40.9(6)
C7 Ir1 N2 84.7(4)
C22 Ir1 N2 113.7(5)
C23 Ir1 N2 154.6(5)
C7 Ir1 C27 160.4(5)
C22 Ir1 C27 79.1(6)
C23 Ir1 C27 88.7(6)
N2 Ir1 C27 86.9(4)
C7 Ir1 N1 84.4(5)
C22 Ir1 N1 154.9(5)
C23 Ir1 N1 115.2(5)
N2 Ir1 N1 89.4(3)
C27 Ir1 N1 113.3(4)
C7 Ir1 C26 163.6(5)
C22 Ir1 C26 94.1(6)
C23 Ir1 C26 80.0(5)
N2 Ir1 C26 109.1(4)
C27 Ir1 C26 34.5(5)
N1 Ir1 C26 86.8(5)

loop_
_geom_bond_atom_site_label_1
_geom_bond_atom_site_label_2
_geom_bond_distance
C1 N1 1.373(14)
C1 C2 1.376(17)
C2 C3 1.368(19)
C3 C4 1.394(19)
C4 C5 1.389(15)
C5 N1 1.320(13)
C5 C6 1.548(17)
C6 N3 1.466(14)
C7 N4 1.332(16)
C7 N3 1.352(16)
C7 Ir1 2.008(13)
C8 N3 1.527(15)
C8 C13 1.539(17)
C8 C9 1.567(17)
C8 C11 1.570(16)
C9 C14 1.530(16)
C9 C10 1.533(17)
C9 C15 1.535(19)
C10 N4 1.456(14)
C10 C12 1.541(17)
C11 C12 1.531(18)
C16 N4 1.477(15)
C16 C17 1.486(16)
C17 N2 1.348(15)
C17 C18 1.381(17)
C18 C19 1.397(18)
C19 C20 1.37(2)
C20 C21 1.377(17)
C21 N2 1.341(14)
C22 C23 1.46(2)
C22 C29 1.49(2)
C22 Ir1 2.077(12)
C23 C24 1.526(18)
C23 Ir1 2.097(12)
C24 C25 1.542(19)
C25 C26 1.503(18)
C26 C27 1.33(2)
C26 Ir1 2.245(13)
C27 C28 1.54(2)
C27 Ir1 2.230(11)
C28 C29 1.52(2)
N1 Ir1 2.232(9)
N2 Ir1 2.216(10)
F1 P1 1.574(9)
F2 P1 1.563(10)
F3 P1 1.587(9)
F4 P1 1.569(10)
F5 P1 1.548(9)
F6 P1 1.612(8)
